data_7023528
loop_
_publ_author_name
'Tanase, Tomoaki'
'Hatada, Satoko'
'Mochizuki, Ayaka'
'Nakamae, Kanako'
'Kure, Bunsho'
'Nakajima, Takayuki'

_publ_section_title
;
 Flexible, linear, tetranuclear palladium complexes supported by
 tetraphosphine ligands with electron-withdrawing groups.
;
_journal_issue 45
_journal_name_full 'Dalton transactions (Cambridge, England : 2003)'
_journal_page_first 15941
_journal_page_last 15952
_journal_paper_doi 10.1039/c3dt51433a
_journal_volume 42
_journal_year 2013
_chemical_formula_moiety 'C99.50 H81 Cl7 F28 N2 P10 Pd2 '
_chemical_formula_sum 'C99.5 H81 Cl7 F28 N2 P10 Pd2'
_chemical_formula_weight 2607.41
_space_group_IT_number 14
_symmetry_cell_setting monoclinic
_symmetry_Int_Tables_number 14
_symmetry_space_group_name_Hall '-P 2yab'
_symmetry_space_group_name_H-M 'P 1 21/a 1'
_cell_angle_alpha 90.0000
_cell_angle_beta 91.3229(12)
_cell_angle_gamma 90.0000
_cell_formula_units_Z 4
_cell_length_a 22.5750(5)
_cell_length_b 16.5211(4)
_cell_length_c 29.1443(7)
_cell_measurement_reflns_used 19349
_cell_measurement_temperature 123(2)
_cell_measurement_theta_max 27.6
_cell_measurement_theta_min 3.0
_cell_volume 10866.9(4)
_computing_cell_refinement CrystalClear
_computing_data_collection CrystalClear
_computing_data_reduction CrystalStructure
_computing_molecular_graphics 'Mercury 2.4'
_computing_publication_material 'CrystalStructure 3.8'
_computing_structure_refinement SHELXL
_computing_structure_solution SHELXS97
_diffrn_ambient_temperature 123(2)
_diffrn_detector_area_resol_mean 7.31
_diffrn_measured_fraction_theta_full 0.988
_diffrn_measured_fraction_theta_max 0.989
_diffrn_measurement_device_type 'Rigaku Saturn'
_diffrn_measurement_method \w
_diffrn_radiation_type 'Mo K\a'
_diffrn_radiation_wavelength 0.71075
_diffrn_reflns_av_R_equivalents 0.048
_diffrn_reflns_limit_h_max 29
_diffrn_reflns_limit_h_min -29
_diffrn_reflns_limit_k_max 20
_diffrn_reflns_limit_k_min -21
_diffrn_reflns_limit_l_max 37
_diffrn_reflns_limit_l_min -37
_diffrn_reflns_number 100732
_diffrn_reflns_theta_full 27.50
_diffrn_reflns_theta_max 27.49
_exptl_absorpt_coefficient_mu 0.745
_exptl_absorpt_correction_T_max 0.985
_exptl_absorpt_correction_T_min 0.778
_exptl_absorpt_correction_type multi-scan
_exptl_absorpt_process_details 'Jacobson, R. (1998) Private communication'
_exptl_crystal_colour orange
_exptl_crystal_density_diffrn 1.594
_exptl_crystal_density_method 'not measured'
_exptl_crystal_description needle
_exptl_crystal_F_000 5220.00
_exptl_crystal_size_max 0.25
_exptl_crystal_size_mid 0.05
_exptl_crystal_size_min 0.02
_refine_diff_density_max 1.62
_refine_diff_density_min -1.47
_refine_ls_extinction_coef none
_refine_ls_extinction_method SHELXL
_refine_ls_goodness_of_fit_ref 1.101
_refine_ls_hydrogen_treatment refall
_refine_ls_number_parameters 1362
_refine_ls_number_reflns 24672
_refine_ls_R_factor_gt 0.0827
_refine_ls_shift/su_max 0.001
_refine_ls_structure_factor_coef Fsqd
_refine_ls_weighting_details 'w = 1/[\s^2^(Fo^2^)+(0.1613P)^2^+9.4043P] where P=(Fo^2^+2Fc^2^)/3'
_refine_ls_weighting_scheme calc
_refine_ls_wR_factor_ref 0.2470
_reflns_number_gt 20810
_reflns_number_total 24672
_reflns_threshold_expression F^2^>2.0\s(F^2^)
_cod_data_source_file c3dt51433a.txt
_cod_data_source_block '_complex6'
_cod_original_formula_sum 'C99.50 H81 Cl7 F28 N2 P10 Pd2 '
_cod_database_code 7023528

loop_
_symmetry_equiv_pos_site_id
_symmetry_equiv_pos_as_xyz
1 +X,+Y,+Z
2 1/2-X,1/2+Y,-Z
3 -X,-Y,-Z
4 1/2+X,1/2-Y,+Z

loop_
_atom_site_label
_atom_site_type_symbol
_atom_site_fract_x
_atom_site_fract_y
_atom_site_fract_z
_atom_site_U_iso_or_equiv
_atom_site_adp_type
_atom_site_occupancy
_atom_site_symmetry_multiplicity
_atom_site_calc_flag
_atom_site_refinement_flags
Pd(1) Pd 0.140630(14) 0.034310(18) 0.292380(10) 0.03001(11) Uani 1.00 1 d .
Pd(2) Pd 0.144390(13) 0.065760(18) 0.201960(10) 0.02910(11) Uani 1.00 1 d .
Cl(1) Cl 0.08905(10) -0.12540(12) 0.06316(6) 0.0818(5) Uani 1.00 1 d .
Cl(2) Cl 0.06737(13) -0.28296(13) 0.02148(8) 0.1011(7) Uani 1.00 1 d .
Cl(3) Cl 0.19747(17) 0.5770(2) 0.08178(13) 0.1430(11) Uani 1.00 1 d .
Cl(4) Cl 0.24092(18) 0.6939(2) 0.01638(15) 0.1599(14) Uani 1.00 1 d .
Cl(5) Cl 0.0607(2) -0.4110(2) 0.15208(17) 0.1637(15) Uani 1.00 1 d .
Cl(6) Cl 0.0772(2) -0.4085(3) 0.25004(18) 0.1287(16) Uani 0.60 1 d P
Cl(7) Cl -0.0140(3) -0.4615(2) 0.2343(2) 0.103(2) Uani 0.40 1 d P
Cl(8) Cl -0.0387(3) 0.4400(3) 0.5292(2) 0.133(2) Uani 0.50 1 d P
Cl(9) Cl -0.0638(5) 0.4277(9) 0.4339(4) 0.236(5) Uani 0.50 1 d P
P(1) P 0.03625(5) -0.03240(6) 0.29046(4) 0.0306(2) Uani 1.00 1 d .
P(2) P 0.04396(5) 0.07827(6) 0.20880(3) 0.0276(2) Uani 1.00 1 d .
P(3) P 0.09630(5) 0.16242(6) 0.28821(3) 0.0289(2) Uani 1.00 1 d .
P(4) P 0.11632(5) 0.23153(7) 0.38555(4) 0.0363(2) Uani 1.00 1 d .
P(5) P 0.21699(6) -0.16513(8) 0.35886(4) 0.0408(2) Uani 1.00 1 d .
P(6) P 0.21845(5) -0.04957(7) 0.27483(4) 0.0328(2) Uani 1.00 1 d .
P(7) P 0.24627(5) 0.05127(7) 0.19694(4) 0.0344(2) Uani 1.00 1 d .
P(8) P 0.28902(5) 0.17332(7) 0.12458(4) 0.0389(2) Uani 1.00 1 d .
P(9) P -0.07396(6) -0.19057(8) 0.14706(5) 0.0460(3) Uani 1.00 1 d .
P(10) P 0.41279(6) 0.15934(10) 0.29303(5) 0.0512(3) Uani 1.00 1 d .
F(1) F -0.09595(16) -0.1135(2) 0.17580(13) 0.0652(9) Uani 1.00 1 d .
F(2) F -0.09147(17) -0.2490(2) 0.18771(11) 0.0614(8) Uani 1.00 1 d .
F(3) F -0.13886(16) -0.2011(2) 0.12445(13) 0.0665(9) Uani 1.00 1 d .
F(4) F -0.0575(2) -0.1313(2) 0.10540(13) 0.0775(11) Uani 1.00 1 d .
F(5) F -0.05054(16) -0.2655(2) 0.11841(11) 0.0585(8) Uani 1.00 1 d .
F(6) F -0.00893(15) -0.1782(2) 0.16916(13) 0.0626(8) Uani 1.00 1 d .
F(7) F 0.34276(15) 0.1668(2) 0.29968(13) 0.0651(9) Uani 1.00 1 d .
F(8) F 0.42457(18) 0.2226(3) 0.33341(16) 0.0887(13) Uani 1.00 1 d .
F(9) F 0.4150(2) 0.0839(3) 0.32710(16) 0.0923(14) Uani 1.00 1 d .
F(10) F 0.48274(15) 0.1533(2) 0.28496(13) 0.0668(9) Uani 1.00 1 d .
F(11) F 0.40189(15) 0.0962(2) 0.25172(14) 0.0714(10) Uani 1.00 1 d .
F(12) F 0.40810(19) 0.2315(2) 0.25673(16) 0.0839(12) Uani 1.00 1 d .
F(13) F -0.02495(17) 0.0380(2) 0.45287(11) 0.0693(10) Uani 1.00 1 d .
F(14) F -0.15403(13) 0.1265(2) 0.33514(11) 0.0556(7) Uani 1.00 1 d .
F(15) F 0.07202(19) -0.2965(2) 0.37651(15) 0.0778(11) Uani 1.00 1 d .
F(16) F -0.10315(16) -0.2839(2) 0.28530(14) 0.0683(9) Uani 1.00 1 d .
F(17) F 0.2451(2) 0.4836(2) 0.37462(15) 0.0822(12) Uani 1.00 1 d .
F(18) F 0.0409(2) 0.5261(2) 0.36029(19) 0.0987(16) Uani 1.00 1 d .
F(19) F 0.0931(2) 0.2115(3) 0.55937(12) 0.1023(17) Uani 1.00 1 d .
F(20) F -0.08252(18) 0.2438(4) 0.47376(15) 0.1031(17) Uani 1.00 1 d .
F(21) F 0.3859(3) -0.0731(4) 0.4711(2) 0.136(2) Uani 1.00 1 d .
F(22) F 0.2121(3) -0.1692(3) 0.53346(14) 0.113(2) Uani 1.00 1 d .
F(23) F 0.2163(2) -0.4143(2) 0.25402(17) 0.1038(17) Uani 1.00 1 d .
F(24) F 0.37264(18) -0.3979(2) 0.36173(17) 0.0817(11) Uani 1.00 1 d .
F(25) F 0.4171(2) 0.0193(2) 0.01091(16) 0.0919(14) Uani 1.00 1 d .
F(26) F 0.51214(16) 0.1040(2) 0.1482(2) 0.0926(14) Uani 1.00 1 d .
F(27) F 0.36487(15) 0.4339(2) 0.20791(11) 0.0560(8) Uani 1.00 1 d .
F(28) F 0.3122(2) 0.4521(2) 0.05202(12) 0.0695(10) Uani 1.00 1 d .
N(1) N 0.18605(18) 0.0469(2) 0.39630(13) 0.0382(8) Uani 1.00 1 d .
N(2) N 0.13444(17) 0.1541(2) 0.10751(13) 0.0418(8) Uani 1.00 1 d .
C(1) C 0.1662(2) 0.0403(2) 0.35981(16) 0.0355(9) Uani 1.00 1 d .
C(2) C 0.1404(2) 0.1158(3) 0.13997(15) 0.0375(9) Uani 1.00 1 d .
C(3) C 0.00664(18) -0.0099(2) 0.23259(14) 0.0322(8) Uani 1.00 1 d .
C(4) C 0.03262(18) 0.1644(2) 0.24673(14) 0.0298(7) Uani 1.00 1 d .
C(5) C 0.0618(2) 0.2023(2) 0.34030(14) 0.0343(8) Uani 1.00 1 d .
C(6) C 0.2601(2) -0.0942(2) 0.32359(16) 0.0395(9) Uani 1.00 1 d .
C(7) C 0.2785(2) 0.0107(3) 0.25053(17) 0.0405(9) Uani 1.00 1 d .
C(8) C 0.2856(2) 0.1458(2) 0.18600(16) 0.0376(9) Uani 1.00 1 d .
C(9) C 0.2101(2) 0.0638(2) 0.44059(16) 0.0417(10) Uani 1.00 1 d .
C(10) C 0.2622(2) 0.1079(3) 0.44363(17) 0.0478(11) Uani 1.00 1 d .
C(11) C 0.2841(3) 0.1248(3) 0.4880(2) 0.0607(14) Uani 1.00 1 d .
C(12) C 0.2530(3) 0.0981(3) 0.52630(17) 0.0572(14) Uani 1.00 1 d .
C(13) C 0.2025(2) 0.0553(3) 0.52151(19) 0.0553(13) Uani 1.00 1 d .
C(14) C 0.1786(2) 0.0362(3) 0.47803(18) 0.0486(11) Uani 1.00 1 d .
C(15) C 0.2939(2) 0.1347(4) 0.4017(2) 0.0646(16) Uani 1.00 1 d .
C(16) C 0.1221(3) -0.0108(4) 0.4714(2) 0.0684(17) Uani 1.00 1 d .
C(17) C 0.1236(2) 0.2099(3) 0.07136(17) 0.0452(10) Uani 1.00 1 d .
C(18) C 0.1243(2) 0.2923(3) 0.0820(2) 0.0533(12) Uani 1.00 1 d .
C(19) C 0.1097(3) 0.3445(4) 0.0468(2) 0.0705(18) Uani 1.00 1 d .
C(20) C 0.0953(3) 0.3174(4) 0.0047(2) 0.0718(18) Uani 1.00 1 d .
C(21) C 0.0964(3) 0.2367(4) -0.00606(19) 0.0669(17) Uani 1.00 1 d .
C(22) C 0.1107(2) 0.1800(3) 0.02788(18) 0.0529(12) Uani 1.00 1 d .
C(23) C 0.1403(3) 0.3211(4) 0.1306(2) 0.0642(15) Uani 1.00 1 d .
C(24) C 0.1149(3) 0.0890(4) 0.0178(2) 0.0647(15) Uani 1.00 1 d .
C(25) C -0.01654(19) 0.0154(2) 0.32960(15) 0.0332(8) Uani 1.00 1 d .
C(26) C -0.0021(2) 0.0092(3) 0.37606(16) 0.0410(9) Uani 1.00 1 d .
C(27) C -0.0393(2) 0.0436(3) 0.40780(17) 0.0480(11) Uani 1.00 1 d .
C(28) C -0.0908(2) 0.0830(3) 0.39506(18) 0.0474(11) Uani 1.00 1 d .
C(29) C -0.1032(2) 0.0884(3) 0.34903(18) 0.0438(10) Uani 1.00 1 d .
C(30) C -0.0680(2) 0.0554(2) 0.31628(16) 0.0365(9) Uani 1.00 1 d .
C(31) C 0.0159(2) -0.1386(2) 0.30095(16) 0.0379(9) Uani 1.00 1 d .
C(32) C 0.0525(2) -0.1803(3) 0.3318(2) 0.0489(11) Uani 1.00 1 d .
C(33) C 0.0357(2) -0.2562(3) 0.3455(2) 0.0521(12) Uani 1.00 1 d .
C(34) C -0.0159(2) -0.2937(3) 0.3308(2) 0.0576(13) Uani 1.00 1 d .
C(35) C -0.0501(2) -0.2498(3) 0.30007(19) 0.0493(11) Uani 1.00 1 d .
C(36) C -0.0377(2) -0.1730(3) 0.28477(17) 0.0419(10) Uani 1.00 1 d .
C(37) C 0.00558(17) 0.0975(2) 0.15456(13) 0.0298(7) Uani 1.00 1 d .
C(38) C 0.0005(2) 0.0316(2) 0.12435(16) 0.0382(9) Uani 1.00 1 d .
C(39) C -0.0228(2) 0.0440(3) 0.08004(17) 0.0458(11) Uani 1.00 1 d .
C(40) C -0.0378(2) 0.1202(3) 0.06522(17) 0.0483(11) Uani 1.00 1 d .
C(41) C -0.0329(2) 0.1859(3) 0.09505(16) 0.0440(10) Uani 1.00 1 d .
C(42) C -0.0113(2) 0.1740(2) 0.13957(16) 0.0388(9) Uani 1.00 1 d .
C(43) C 0.14369(19) 0.2460(2) 0.27157(14) 0.0331(8) Uani 1.00 1 d .
C(44) C 0.2052(2) 0.2378(2) 0.27871(15) 0.0360(8) Uani 1.00 1 d .
C(45) C 0.2427(2) 0.3024(3) 0.27080(19) 0.0470(11) Uani 1.00 1 d .
C(46) C 0.2199(2) 0.3756(3) 0.25611(17) 0.0489(12) Uani 1.00 1 d .
C(47) C 0.1592(2) 0.3861(2) 0.24881(17) 0.0468(11) Uani 1.00 1 d .
C(48) C 0.1211(2) 0.3213(2) 0.25783(15) 0.0364(9) Uani 1.00 1 d .
C(49) C 0.1241(2) 0.3404(2) 0.37631(15) 0.0403(10) Uani 1.00 1 d .
C(50) C 0.1812(2) 0.3718(3) 0.37636(15) 0.0466(11) Uani 1.00 1 d .
C(51) C 0.1887(3) 0.4539(3) 0.37227(19) 0.0597(16) Uani 1.00 1 d .
C(52) C 0.1431(3) 0.5072(3) 0.36674(19) 0.0669(18) Uani 1.00 1 d .
C(53) C 0.0881(3) 0.4747(3) 0.3660(2) 0.0667(17) Uani 1.00 1 d .
C(54) C 0.0750(2) 0.3925(3) 0.37048(19) 0.0523(12) Uani 1.00 1 d .
C(55) C 0.0679(2) 0.2313(2) 0.43653(17) 0.0434(10) Uani 1.00 1 d .
C(56) C 0.0984(2) 0.2205(3) 0.47863(17) 0.0517(12) Uani 1.00 1 d .
C(57) C 0.0645(3) 0.2189(4) 0.51793(19) 0.0684(17) Uani 1.00 1 d .
C(58) C 0.0051(3) 0.2263(5) 0.5185(2) 0.0732(19) Uani 1.00 1 d .
C(59) C -0.0238(2) 0.2374(5) 0.4752(2) 0.0684(17) Uani 1.00 1 d .
C(60) C 0.0072(2) 0.2399(3) 0.43504(18) 0.0532(12) Uani 1.00 1 d .
C(61) C 0.2533(2) -0.1498(3) 0.41492(17) 0.0516(12) Uani 1.00 1 d .
C(62) C 0.3091(3) -0.1174(4) 0.4208(2) 0.0654(16) Uani 1.00 1 d .
C(63) C 0.3298(3) -0.1022(4) 0.4646(2) 0.079(2) Uani 1.00 1 d .
C(64) C 0.3003(4) -0.1191(5) 0.5028(2) 0.092(2) Uani 1.00 1 d .
C(65) C 0.2443(4) -0.1527(4) 0.4964(2) 0.083(2) Uani 1.00 1 d .
C(66) C 0.2210(3) -0.1691(3) 0.45360(19) 0.0621(15) Uani 1.00 1 d .
C(67) C 0.2486(2) -0.2630(2) 0.34071(17) 0.0445(10) Uani 1.00 1 d .
C(68) C 0.2206(3) -0.3041(3) 0.3053(2) 0.0622(15) Uani 1.00 1 d .
C(69) C 0.2449(3) -0.3750(3) 0.2888(2) 0.0657(16) Uani 1.00 1 d .
C(70) C 0.2980(3) -0.4067(3) 0.3068(2) 0.0645(16) Uani 1.00 1 d .
C(71) C 0.3224(2) -0.3667(3) 0.3420(2) 0.0596(14) Uani 1.00 1 d .
C(72) C 0.3002(2) -0.2944(3) 0.35917(18) 0.0484(11) Uani 1.00 1 d .
C(73) C 0.2075(2) -0.1346(2) 0.23610(15) 0.0375(9) Uani 1.00 1 d .
C(74) C 0.1514(2) -0.1540(2) 0.22063(17) 0.0428(10) Uani 1.00 1 d .
C(75) C 0.1409(2) -0.2184(3) 0.1913(2) 0.0560(13) Uani 1.00 1 d .
C(76) C 0.1897(3) -0.2651(4) 0.1776(2) 0.0679(17) Uani 1.00 1 d .
C(77) C 0.2463(2) -0.2447(3) 0.1920(2) 0.0569(13) Uani 1.00 1 d .
C(78) C 0.2561(2) -0.1804(3) 0.22066(18) 0.0441(10) Uani 1.00 1 d .
C(79) C 0.2691(2) -0.0183(2) 0.15278(18) 0.0434(10) Uani 1.00 1 d .
C(80) C 0.2296(3) -0.0461(3) 0.1192(2) 0.0584(14) Uani 1.00 1 d .
C(81) C 0.2474(3) -0.0988(4) 0.0853(2) 0.0738(18) Uani 1.00 1 d .
C(82) C 0.3064(4) -0.1245(4) 0.0853(3) 0.081(2) Uani 1.00 1 d .
C(83) C 0.3476(3) -0.0975(3) 0.1190(2) 0.072(2) Uani 1.00 1 d .
C(84) C 0.3284(2) -0.0438(3) 0.1531(2) 0.0549(14) Uani 1.00 1 d .
C(85) C 0.3605(2) 0.1291(2) 0.10864(18) 0.0447(10) Uani 1.00 1 d .
C(86) C 0.3620(3) 0.0912(3) 0.0655(2) 0.0569(13) Uani 1.00 1 d .
C(87) C 0.4152(3) 0.0579(3) 0.0528(2) 0.0638(16) Uani 1.00 1 d .
C(88) C 0.4657(3) 0.0595(4) 0.0788(3) 0.072(2) Uani 1.00 1 d .
C(89) C 0.4630(2) 0.0990(3) 0.1217(2) 0.0659(17) Uani 1.00 1 d .
C(90) C 0.4122(2) 0.1320(3) 0.1366(2) 0.0491(11) Uani 1.00 1 d .
C(91) C 0.3098(2) 0.2803(2) 0.12941(17) 0.0396(9) Uani 1.00 1 d .
C(92) C 0.3318(2) 0.3175(3) 0.16944(17) 0.0418(10) Uani 1.00 1 d .
C(93) C 0.3444(2) 0.3993(3) 0.16817(17) 0.0410(9) Uani 1.00 1 d .
C(94) C 0.3382(2) 0.4470(3) 0.13036(19) 0.0455(11) Uani 1.00 1 d .
C(95) C 0.3176(2) 0.4081(3) 0.0910(2) 0.0515(12) Uani 1.00 1 d .
C(96) C 0.3022(2) 0.3272(3) 0.08964(17) 0.0428(10) Uani 1.00 1 d .
C(97) C 0.0789(3) -0.2301(4) 0.0722(2) 0.0710(17) Uani 1.00 1 d .
C(98) C 0.2485(4) 0.6391(8) 0.0630(4) 0.118(3) Uani 1.00 1 d .
C(99) C 0.0190(6) -0.3887(9) 0.2060(4) 0.182(7) Uani 1.00 1 d .
C(100) C -0.0108(9) 0.4623(14) 0.4796(5) 0.148(11) Uani 0.50 1 d P
H(1) H 0.0125 -0.0572 0.2124 0.039 Uiso 1.00 1 c R
H(2) H -0.0364 0.0008 0.2340 0.039 Uiso 1.00 1 c R
H(3) H -0.0053 0.1590 0.2629 0.036 Uiso 1.00 1 c R
H(4) H 0.0320 0.2156 0.2291 0.036 Uiso 1.00 1 c R
H(5) H 0.0350 0.1606 0.3527 0.041 Uiso 1.00 1 c R
H(6) H 0.0375 0.2501 0.3319 0.041 Uiso 1.00 1 c R
H(7) H 0.2751 -0.0499 0.3436 0.047 Uiso 1.00 1 c R
H(8) H 0.2949 -0.1233 0.3117 0.047 Uiso 1.00 1 c R
H(9) H 0.2906 0.0550 0.2716 0.049 Uiso 1.00 1 c R
H(10) H 0.3134 -0.0236 0.2444 0.049 Uiso 1.00 1 c R
H(11) H 0.3265 0.1411 0.1987 0.045 Uiso 1.00 1 c R
H(12) H 0.2658 0.1902 0.2026 0.045 Uiso 1.00 1 c R
H(13) H 0.1099 0.4011 0.0525 0.085 Uiso 1.00 1 c R
H(14) H 0.0838 0.3553 -0.0183 0.086 Uiso 1.00 1 c R
H(15) H 0.0876 0.2194 -0.0365 0.080 Uiso 1.00 1 c R
H(16) H 0.1042 0.3248 0.1485 0.077 Uiso 1.00 1 c R
H(17) H 0.1591 0.3744 0.1291 0.077 Uiso 1.00 1 c R
H(18) H 0.1677 0.2824 0.1452 0.077 Uiso 1.00 1 c R
H(19) H 0.1551 0.0758 0.0081 0.078 Uiso 1.00 1 c R
H(20) H 0.0864 0.0746 -0.0067 0.078 Uiso 1.00 1 c R
H(21) H 0.1060 0.0583 0.0456 0.078 Uiso 1.00 1 c R
H(22) H 0.3199 0.1544 0.4922 0.073 Uiso 1.00 1 c R
H(23) H 0.2679 0.1105 0.5562 0.069 Uiso 1.00 1 c R
H(24) H 0.1827 0.0376 0.5481 0.066 Uiso 1.00 1 c R
H(25) H 0.3223 0.0929 0.3929 0.078 Uiso 1.00 1 c R
H(26) H 0.3150 0.1853 0.4083 0.078 Uiso 1.00 1 c R
H(27) H 0.2651 0.1433 0.3765 0.078 Uiso 1.00 1 c R
H(28) H 0.0885 0.0267 0.4699 0.082 Uiso 1.00 1 c R
H(29) H 0.1174 -0.0481 0.4972 0.082 Uiso 1.00 1 c R
H(30) H 0.1236 -0.0416 0.4427 0.082 Uiso 1.00 1 c R
H(31) H 0.0329 -0.0182 0.3860 0.049 Uiso 1.00 1 c R
H(32) H -0.1164 0.1054 0.4171 0.057 Uiso 1.00 1 c R
H(33) H -0.0789 0.0600 0.2847 0.044 Uiso 1.00 1 c R
H(34) H 0.0883 -0.1568 0.3431 0.059 Uiso 1.00 1 c R
H(35) H -0.0270 -0.3460 0.3411 0.069 Uiso 1.00 1 c R
H(36) H -0.0639 -0.1447 0.2644 0.050 Uiso 1.00 1 c R
H(37) H 0.0129 -0.0208 0.1339 0.046 Uiso 1.00 1 c R
H(38) H -0.0284 -0.0008 0.0600 0.055 Uiso 1.00 1 c R
H(39) H -0.0515 0.1283 0.0345 0.058 Uiso 1.00 1 c R
H(40) H -0.0443 0.2385 0.0850 0.053 Uiso 1.00 1 c R
H(41) H -0.0081 0.2187 0.1600 0.047 Uiso 1.00 1 c R
H(42) H 0.2211 0.1876 0.2890 0.043 Uiso 1.00 1 c R
H(43) H 0.2843 0.2963 0.2755 0.056 Uiso 1.00 1 c R
H(44) H 0.2460 0.4196 0.2509 0.059 Uiso 1.00 1 c R
H(45) H 0.1439 0.4363 0.2379 0.056 Uiso 1.00 1 c R
H(46) H 0.0795 0.3285 0.2546 0.044 Uiso 1.00 1 c R
H(47) H 0.2145 0.3370 0.3792 0.056 Uiso 1.00 1 c R
H(48) H 0.1495 0.5637 0.3636 0.080 Uiso 1.00 1 c R
H(49) H 0.0355 0.3729 0.3696 0.063 Uiso 1.00 1 c R
H(50) H 0.1402 0.2146 0.4802 0.062 Uiso 1.00 1 c R
H(51) H -0.0162 0.2241 0.5462 0.088 Uiso 1.00 1 c R
H(52) H -0.0132 0.2476 0.4065 0.064 Uiso 1.00 1 c R
H(53) H 0.3328 -0.1058 0.3951 0.078 Uiso 1.00 1 c R
H(54) H 0.3167 -0.1088 0.5326 0.111 Uiso 1.00 1 c R
H(55) H 0.1830 -0.1935 0.4503 0.075 Uiso 1.00 1 c R
H(56) H 0.1847 -0.2838 0.2921 0.075 Uiso 1.00 1 c R
H(57) H 0.3155 -0.4541 0.2946 0.077 Uiso 1.00 1 c R
H(58) H 0.3205 -0.2670 0.3835 0.058 Uiso 1.00 1 c R
H(59) H 0.1189 -0.1222 0.2303 0.051 Uiso 1.00 1 c R
H(60) H 0.1018 -0.2309 0.1807 0.067 Uiso 1.00 1 c R
H(61) H 0.1835 -0.3108 0.1583 0.082 Uiso 1.00 1 c R
H(62) H 0.2789 -0.2758 0.1819 0.068 Uiso 1.00 1 c R
H(63) H 0.2953 -0.1666 0.2302 0.053 Uiso 1.00 1 c R
H(64) H 0.1895 -0.0286 0.1195 0.070 Uiso 1.00 1 c R
H(65) H 0.2200 -0.1172 0.0623 0.089 Uiso 1.00 1 c R
H(66) H 0.3190 -0.1608 0.0621 0.097 Uiso 1.00 1 c R
H(67) H 0.3876 -0.1152 0.1188 0.086 Uiso 1.00 1 c R
H(68) H 0.3554 -0.0249 0.1761 0.066 Uiso 1.00 1 c R
H(69) H 0.3278 0.0886 0.0459 0.068 Uiso 1.00 1 c R
H(70) H 0.5012 0.0352 0.0687 0.087 Uiso 1.00 1 c R
H(71) H 0.4113 0.1570 0.1660 0.059 Uiso 1.00 1 c R
H(72) H 0.3379 0.2873 0.1969 0.050 Uiso 1.00 1 c R
H(73) H 0.3474 0.5032 0.1309 0.055 Uiso 1.00 1 c R
H(74) H 0.2868 0.3038 0.0621 0.051 Uiso 1.00 1 c R
H(75) H 0.1143 -0.2522 0.0884 0.085 Uiso 1.00 1 c R
H(76) H 0.0444 -0.2382 0.0921 0.085 Uiso 1.00 1 c R
H(77) H 0.2573 0.6774 0.0884 0.142 Uiso 1.00 1 c R
H(78) H 0.2847 0.6061 0.0592 0.142 Uiso 1.00 1 c R

loop_
_atom_site_aniso_label
_atom_site_aniso_U_11
_atom_site_aniso_U_22
_atom_site_aniso_U_33
_atom_site_aniso_U_12
_atom_site_aniso_U_13
_atom_site_aniso_U_23
Pd(1) 0.02948(19) 0.02559(18) 0.03485(18) -0.00015(11) -0.00138(13) 0.00253(11)
Pd(2) 0.02588(18) 0.02670(18) 0.03476(18) -0.00051(11) 0.00139(12) 0.00230(11)
Cl(1) 0.1029(14) 0.0705(10) 0.0715(10) -0.0184(9) -0.0103(9) -0.0041(8)
Cl(2) 0.149(2) 0.0699(11) 0.0838(12) 0.0203(12) -0.0166(13) -0.0155(9)
Cl(3) 0.133(2) 0.157(3) 0.139(2) -0.015(2) 0.004(2) -0.029(2)
Cl(4) 0.146(2) 0.168(3) 0.163(3) -0.045(2) -0.055(2) 0.033(2)
Cl(5) 0.184(3) 0.108(2) 0.200(3) -0.044(2) 0.031(3) -0.015(2)
Cl(6) 0.128(3) 0.152(4) 0.106(3) 0.023(3) 0.011(2) -0.022(3)
Cl(7) 0.177(6) 0.048(2) 0.085(3) -0.024(2) 0.001(3) 0.004(2)
Cl(8) 0.171(6) 0.114(4) 0.115(4) 0.050(4) 0.021(3) -0.016(3)
Cl(9) 0.224(12) 0.270(14) 0.214(11) 0.045(10) 0.022(9) -0.034(9)
P(1) 0.0303(5) 0.0261(5) 0.0354(5) -0.0025(3) 0.0010(4) 0.0018(3)
P(2) 0.0256(4) 0.0257(4) 0.0314(4) -0.0004(3) 0.0013(3) -0.0006(3)
P(3) 0.0292(5) 0.0248(4) 0.0327(4) -0.0018(3) -0.0019(3) -0.0005(3)
P(4) 0.0392(6) 0.0331(5) 0.0365(5) -0.0026(4) -0.0052(4) -0.0009(4)
P(5) 0.0423(6) 0.0381(6) 0.0419(6) 0.0038(4) -0.0010(4) 0.0084(4)
P(6) 0.0286(5) 0.0280(4) 0.0416(5) 0.0003(4) -0.0014(4) 0.0069(4)
P(7) 0.0249(5) 0.0326(5) 0.0460(6) 0.0001(4) 0.0043(4) 0.0081(4)
P(8) 0.0352(5) 0.0358(5) 0.0459(6) -0.0048(4) 0.0007(4) 0.0084(4)
P(9) 0.0498(7) 0.0393(6) 0.0486(6) -0.0099(5) -0.0019(5) -0.0055(5)
P(10) 0.0384(6) 0.0607(8) 0.0539(7) -0.0099(5) -0.0090(5) 0.0123(6)
F(1) 0.066(2) 0.0563(19) 0.073(2) 0.0117(16) -0.0101(17) -0.0225(16)
F(2) 0.074(2) 0.062(2) 0.0482(16) -0.0105(17) 0.0025(15) 0.0043(14)
F(3) 0.059(2) 0.074(2) 0.066(2) -0.0161(17) -0.0153(16) -0.0063(17)
F(4) 0.114(3) 0.059(2) 0.0596(19) -0.040(2) -0.004(2) 0.0055(16)
F(5) 0.069(2) 0.0473(17) 0.0597(18) -0.0150(15) 0.0121(15) -0.0150(14)
F(6) 0.0497(18) 0.0591(19) 0.079(2) -0.0085(15) -0.0057(15) -0.0187(17)
F(7) 0.0400(16) 0.070(2) 0.086(2) -0.0108(15) -0.0013(15) 0.0085(18)
F(8) 0.058(2) 0.114(3) 0.093(2) 0.004(2) -0.021(2) -0.040(2)
F(9) 0.089(3) 0.101(3) 0.087(2) 0.020(2) 0.010(2) 0.050(2)
F(10) 0.0411(17) 0.080(2) 0.079(2) -0.0076(16) -0.0064(15) -0.0054(19)
F(11) 0.0423(17) 0.090(2) 0.082(2) -0.0144(17) -0.0066(16) -0.011(2)
F(12) 0.071(2) 0.084(2) 0.095(2) -0.021(2) -0.015(2) 0.042(2)
F(13) 0.066(2) 0.107(3) 0.0350(15) 0.029(2) 0.0074(14) 0.0014(16)
F(14) 0.0351(14) 0.066(2) 0.0657(18) 0.0170(14) 0.0050(13) 0.0056(15)
F(15) 0.087(2) 0.0434(18) 0.102(2) -0.0011(18) -0.022(2) 0.0274(18)
F(16) 0.063(2) 0.0530(19) 0.088(2) -0.0327(16) -0.0047(18) 0.0040(17)
F(17) 0.097(3) 0.064(2) 0.086(2) -0.041(2) 0.017(2) -0.003(2)
F(18) 0.126(4) 0.0410(19) 0.127(3) 0.022(2) -0.039(3) -0.002(2)
F(19) 0.099(3) 0.170(5) 0.0374(18) -0.018(3) -0.0122(19) 0.014(2)
F(20) 0.052(2) 0.189(5) 0.069(2) 0.009(2) 0.0100(18) -0.021(2)
F(21) 0.122(4) 0.164(5) 0.117(4) -0.020(4) -0.074(3) -0.001(3)
F(22) 0.191(6) 0.099(3) 0.051(2) 0.035(3) 0.025(2) 0.006(2)
F(23) 0.163(5) 0.049(2) 0.097(3) -0.006(2) -0.053(3) -0.013(2)
F(24) 0.062(2) 0.067(2) 0.116(3) 0.0303(19) -0.002(2) -0.010(2)
F(25) 0.125(3) 0.062(2) 0.090(2) 0.021(2) 0.040(2) -0.006(2)
F(26) 0.0358(18) 0.085(2) 0.157(4) 0.0030(18) 0.005(2) 0.012(2)
F(27) 0.0575(19) 0.0513(18) 0.0588(18) -0.0158(14) -0.0072(15) -0.0035(13)
F(28) 0.107(3) 0.0438(16) 0.0576(19) 0.0023(18) -0.0004(19) 0.0187(14)
N(1) 0.039(2) 0.0389(19) 0.0361(19) 0.0040(16) -0.0044(15) 0.0037(15)
N(2) 0.0284(18) 0.059(2) 0.0387(19) 0.0047(17) 0.0060(14) 0.0061(17)
C(1) 0.034(2) 0.031(2) 0.041(2) 0.0006(16) 0.0032(17) 0.0052(16)
C(2) 0.031(2) 0.044(2) 0.037(2) 0.0007(18) 0.0036(16) 0.0067(18)
C(3) 0.0266(19) 0.0311(19) 0.0389(19) -0.0094(15) -0.0024(15) 0.0027(16)
C(4) 0.0278(19) 0.0232(17) 0.0382(19) 0.0008(14) -0.0003(15) -0.0032(14)
C(5) 0.036(2) 0.033(2) 0.0335(19) -0.0064(17) -0.0014(16) 0.0006(15)
C(6) 0.034(2) 0.039(2) 0.045(2) 0.0021(18) -0.0033(18) 0.0059(18)
C(7) 0.029(2) 0.042(2) 0.051(2) -0.0006(18) -0.0000(18) 0.012(2)
C(8) 0.031(2) 0.038(2) 0.045(2) -0.0017(17) 0.0031(17) 0.0068(18)
C(9) 0.051(2) 0.038(2) 0.036(2) 0.007(2) -0.0057(19) 0.0006(17)
C(10) 0.054(3) 0.045(2) 0.043(2) -0.004(2) -0.004(2) -0.002(2)
C(11) 0.068(3) 0.060(3) 0.053(3) -0.004(2) -0.013(2) -0.008(2)
C(12) 0.084(4) 0.054(3) 0.033(2) 0.008(2) -0.014(2) -0.006(2)
C(13) 0.065(3) 0.062(3) 0.039(2) 0.004(2) 0.003(2) 0.005(2)
C(14) 0.048(2) 0.052(3) 0.046(2) 0.008(2) 0.002(2) 0.006(2)
C(15) 0.058(3) 0.078(4) 0.058(3) -0.028(3) 0.006(2) -0.002(2)
C(16) 0.066(3) 0.087(4) 0.052(3) -0.014(3) 0.002(2) 0.021(3)
C(17) 0.037(2) 0.058(3) 0.041(2) 0.002(2) 0.0073(18) 0.012(2)
C(18) 0.040(2) 0.062(3) 0.058(3) 0.010(2) 0.010(2) 0.003(2)
C(19) 0.074(4) 0.076(4) 0.062(3) 0.023(3) 0.020(3) 0.026(3)
C(20) 0.074(4) 0.075(4) 0.066(3) 0.013(3) 0.001(3) 0.033(3)
C(21) 0.069(3) 0.099(5) 0.033(2) 0.006(3) 0.007(2) 0.017(2)
C(22) 0.053(3) 0.064(3) 0.042(2) 0.000(2) 0.002(2) 0.008(2)
C(23) 0.067(3) 0.069(3) 0.056(3) 0.016(3) -0.003(2) -0.005(2)
C(24) 0.076(4) 0.066(3) 0.053(3) -0.013(3) 0.008(2) -0.012(2)
C(25) 0.035(2) 0.0272(18) 0.038(2) -0.0042(16) 0.0037(16) 0.0055(15)
C(26) 0.037(2) 0.048(2) 0.039(2) 0.002(2) 0.0074(18) 0.0068(19)
C(27) 0.049(2) 0.058(3) 0.037(2) 0.010(2) 0.006(2) 0.006(2)
C(28) 0.044(2) 0.053(2) 0.046(2) 0.003(2) 0.013(2) 0.004(2)
C(29) 0.035(2) 0.044(2) 0.052(2) 0.0008(19) 0.0008(19) 0.002(2)
C(30) 0.036(2) 0.034(2) 0.040(2) -0.0052(17) 0.0005(17) 0.0046(17)
C(31) 0.035(2) 0.029(2) 0.049(2) -0.0015(17) 0.0028(18) 0.0035(17)
C(32) 0.048(2) 0.036(2) 0.063(3) 0.001(2) -0.002(2) 0.003(2)
C(33) 0.060(3) 0.034(2) 0.062(3) 0.000(2) -0.006(2) 0.010(2)
C(34) 0.073(3) 0.034(2) 0.066(3) -0.011(2) 0.005(2) 0.004(2)
C(35) 0.055(3) 0.036(2) 0.058(2) -0.013(2) 0.003(2) -0.005(2)
C(36) 0.040(2) 0.038(2) 0.047(2) -0.0080(19) 0.0009(19) 0.0009(19)
C(37) 0.0227(17) 0.036(2) 0.0308(18) -0.0034(15) -0.0002(14) -0.0033(15)
C(38) 0.042(2) 0.034(2) 0.038(2) -0.0034(17) -0.0052(18) 0.0006(16)
C(39) 0.057(3) 0.044(2) 0.036(2) -0.008(2) -0.006(2) -0.0057(19)
C(40) 0.049(2) 0.054(2) 0.042(2) 0.002(2) -0.006(2) 0.001(2)
C(41) 0.046(2) 0.048(2) 0.038(2) 0.003(2) -0.0058(19) 0.0035(19)
C(42) 0.039(2) 0.038(2) 0.039(2) 0.0055(18) 0.0015(17) -0.0042(17)
C(43) 0.037(2) 0.0268(18) 0.036(2) -0.0080(16) 0.0028(16) -0.0039(15)
C(44) 0.038(2) 0.033(2) 0.038(2) -0.0017(17) 0.0033(17) -0.0048(16)
C(45) 0.042(2) 0.041(2) 0.058(2) -0.009(2) -0.005(2) -0.006(2)
C(46) 0.055(3) 0.045(2) 0.047(2) -0.023(2) 0.012(2) -0.008(2)
C(47) 0.063(3) 0.031(2) 0.046(2) -0.007(2) 0.005(2) 0.0002(19)
C(48) 0.043(2) 0.0257(19) 0.040(2) -0.0025(17) 0.0011(18) -0.0006(16)
C(49) 0.053(2) 0.034(2) 0.033(2) -0.0010(19) -0.0058(18) -0.0056(16)
C(50) 0.066(3) 0.041(2) 0.033(2) -0.012(2) 0.002(2) -0.0012(18)
C(51) 0.090(4) 0.047(2) 0.043(2) -0.028(3) 0.013(2) -0.008(2)
C(52) 0.119(5) 0.036(2) 0.046(2) -0.019(3) 0.001(3) -0.003(2)
C(53) 0.100(5) 0.033(2) 0.066(3) 0.004(2) -0.018(3) -0.003(2)
C(54) 0.069(3) 0.033(2) 0.054(2) 0.001(2) -0.016(2) -0.004(2)
C(55) 0.052(2) 0.036(2) 0.042(2) -0.001(2) -0.004(2) -0.0005(18)
C(56) 0.061(3) 0.057(3) 0.037(2) -0.013(2) -0.008(2) 0.005(2)
C(57) 0.081(4) 0.090(4) 0.034(2) -0.017(3) -0.009(2) 0.000(2)
C(58) 0.067(4) 0.109(5) 0.044(2) -0.020(3) 0.004(2) -0.008(3)
C(59) 0.054(3) 0.106(5) 0.046(2) 0.002(3) 0.006(2) -0.003(3)
C(60) 0.043(2) 0.074(3) 0.043(2) 0.002(2) -0.000(2) -0.004(2)
C(61) 0.071(3) 0.041(2) 0.042(2) 0.018(2) -0.009(2) 0.003(2)
C(62) 0.065(3) 0.067(3) 0.063(3) 0.008(3) -0.018(2) 0.003(2)
C(63) 0.095(5) 0.073(4) 0.068(4) 0.003(4) -0.030(3) -0.008(3)
C(64) 0.134(7) 0.075(4) 0.066(4) 0.025(5) -0.037(4) -0.002(3)
C(65) 0.138(7) 0.065(4) 0.046(3) 0.036(4) -0.005(3) -0.002(2)
C(66) 0.085(4) 0.056(3) 0.045(2) 0.022(3) 0.007(2) 0.008(2)
C(67) 0.062(3) 0.030(2) 0.042(2) -0.005(2) 0.002(2) 0.0042(17)
C(68) 0.073(3) 0.040(2) 0.072(3) -0.008(2) -0.021(3) 0.014(2)
C(69) 0.097(5) 0.041(2) 0.059(3) -0.014(3) -0.002(3) -0.008(2)
C(70) 0.095(5) 0.041(2) 0.058(3) 0.001(3) 0.009(3) -0.000(2)
C(71) 0.059(3) 0.052(3) 0.069(3) 0.014(2) 0.017(2) 0.007(2)
C(72) 0.057(3) 0.038(2) 0.051(2) 0.003(2) 0.011(2) -0.005(2)
C(73) 0.043(2) 0.030(2) 0.040(2) 0.0038(17) 0.0028(18) 0.0056(16)
C(74) 0.043(2) 0.037(2) 0.048(2) 0.0039(19) -0.001(2) -0.0060(19)
C(75) 0.047(2) 0.060(3) 0.060(3) 0.004(2) -0.005(2) -0.010(2)
C(76) 0.082(4) 0.055(3) 0.067(3) 0.016(3) -0.000(3) -0.024(2)
C(77) 0.058(3) 0.054(3) 0.059(3) 0.022(2) 0.009(2) -0.008(2)
C(78) 0.038(2) 0.041(2) 0.053(2) 0.0070(19) 0.010(2) 0.004(2)
C(79) 0.044(2) 0.031(2) 0.056(2) 0.0062(19) 0.016(2) 0.0095(19)
C(80) 0.058(3) 0.055(3) 0.062(3) 0.009(2) 0.015(2) -0.002(2)
C(81) 0.081(4) 0.055(3) 0.086(4) 0.001(3) 0.019(3) -0.015(3)
C(82) 0.099(5) 0.050(3) 0.095(5) 0.024(3) 0.046(4) -0.008(3)
C(83) 0.070(4) 0.038(2) 0.110(5) 0.020(2) 0.052(4) 0.026(3)
C(84) 0.042(2) 0.041(2) 0.082(3) 0.008(2) 0.027(2) 0.020(2)
C(85) 0.039(2) 0.036(2) 0.059(2) -0.0057(19) 0.016(2) 0.012(2)
C(86) 0.073(3) 0.039(2) 0.059(3) 0.001(2) 0.005(2) 0.007(2)
C(87) 0.082(4) 0.044(3) 0.067(3) 0.006(2) 0.026(3) 0.002(2)
C(88) 0.058(3) 0.051(3) 0.109(5) 0.008(2) 0.040(4) 0.018(3)
C(89) 0.039(2) 0.049(3) 0.110(5) 0.001(2) 0.018(3) 0.016(3)
C(90) 0.042(2) 0.042(2) 0.063(3) -0.003(2) 0.012(2) 0.012(2)
C(91) 0.033(2) 0.036(2) 0.051(2) 0.0005(17) 0.0029(18) 0.0100(19)
C(92) 0.034(2) 0.043(2) 0.049(2) -0.0093(19) 0.0025(18) 0.0104(19)
C(93) 0.032(2) 0.039(2) 0.051(2) -0.0054(18) 0.0014(18) 0.0017(19)
C(94) 0.043(2) 0.035(2) 0.059(2) 0.003(2) 0.014(2) 0.007(2)
C(95) 0.059(3) 0.037(2) 0.058(3) 0.007(2) -0.001(2) 0.009(2)
C(96) 0.045(2) 0.039(2) 0.044(2) -0.002(2) 0.0037(19) 0.0065(19)
C(97) 0.084(4) 0.067(4) 0.062(3) 0.000(3) 0.010(3) -0.009(3)
C(98) 0.098(7) 0.144(9) 0.114(7) 0.026(6) 0.026(5) 0.027(6)
C(99) 0.217(18) 0.166(14) 0.165(14) 0.042(13) 0.045(12) 0.040(11)
C(100) 0.14(2) 0.16(2) 0.15(2) 0.062(17) -0.050(17) -0.067(17)

loop_
_atom_type_symbol
_atom_type_description
_atom_type_scat_dispersion_real
_atom_type_scat_dispersion_imag
_atom_type_scat_source
C C 0.003 0.002
;
International Tables for Crystallography
(1992, Vol. C, Tables 4.2.6.8 and 6.1.1.4)
;
H H 0.000 0.000
;
International Tables for Crystallography
(1992, Vol. C, Table 6.1.1.4)
;
Cl Cl 0.148 0.159
;
International Tables for Crystallography
(1992, Vol. C, Tables 4.2.6.8 and 6.1.1.4)
;
F F 0.017 0.010
;
International Tables for Crystallography
(1992, Vol. C, Tables 4.2.6.8 and 6.1.1.4)
;
P P 0.102 0.094
;
International Tables for Crystallography
(1992, Vol. C, Tables 4.2.6.8 and 6.1.1.4)
;
Pd Pd -0.999 1.007
;
International Tables for Crystallography
(1992, Vol. C, Tables 4.2.6.8 and 6.1.1.4)
;
N N 0.006 0.003
;
International Tables for Crystallography
(1992, Vol. C, Tables 4.2.6.8 and 6.1.1.4)
;

loop_
_geom_angle_atom_site_label_1
_geom_angle_atom_site_label_2
_geom_angle_atom_site_label_3
_geom_angle
_geom_angle_publ_flag
_geom_angle_site_symmetry_1
_geom_angle_site_symmetry_3
Pd(2) Pd(1) P(1) 96.31(2) yes . .
Pd(2) Pd(1) P(3) 78.33(2) yes . .
Pd(2) Pd(1) P(6) 81.79(3) yes . .
Pd(2) Pd(1) C(1) 157.05(12) yes . .
P(1) Pd(1) P(3) 89.77(3) yes . .
P(1) Pd(1) P(6) 115.81(3) yes . .
P(1) Pd(1) C(1) 106.14(12) yes . .
P(3) Pd(1) P(6) 149.16(4) yes . .
P(3) Pd(1) C(1) 96.73(12) yes . .
P(6) Pd(1) C(1) 92.45(12) yes . .
Pd(1) Pd(2) P(2) 83.02(2) yes . .
Pd(1) Pd(2) P(7) 95.49(3) yes . .
Pd(1) Pd(2) C(2) 165.81(14) yes . .
P(2) Pd(2) P(7) 178.44(3) yes . .
P(2) Pd(2) C(2) 90.98(13) yes . .
P(7) Pd(2) C(2) 90.58(13) yes . .
Cl(7) Cl(6) C(99) 45.6(4) yes . .
Cl(6) Cl(7) C(99) 53.3(5) yes . .
C(100) Cl(8) C(100) 58.1(9) yes . 3_566
Pd(1) P(1) C(3) 104.13(13) yes . .
Pd(1) P(1) C(25) 113.77(13) yes . .
Pd(1) P(1) C(31) 129.04(14) yes . .
C(3) P(1) C(25) 104.73(19) yes . .
C(3) P(1) C(31) 105.0(2) yes . .
C(25) P(1) C(31) 97.9(2) yes . .
Pd(2) P(2) C(3) 115.29(13) yes . .
Pd(2) P(2) C(4) 106.04(13) yes . .
Pd(2) P(2) C(37) 113.21(13) yes . .
C(3) P(2) C(4) 108.62(18) yes . .
C(3) P(2) C(37) 104.77(18) yes . .
C(4) P(2) C(37) 108.74(18) yes . .
Pd(1) P(3) C(4) 111.88(12) yes . .
Pd(1) P(3) C(5) 117.91(14) yes . .
Pd(1) P(3) C(43) 116.50(14) yes . .
C(4) P(3) C(5) 101.21(19) yes . .
C(4) P(3) C(43) 105.34(18) yes . .
C(5) P(3) C(43) 102.15(19) yes . .
C(5) P(4) C(49) 102.5(2) yes . .
C(5) P(4) C(55) 100.1(2) yes . .
C(49) P(4) C(55) 100.3(2) yes . .
C(6) P(5) C(61) 100.3(2) yes . .
C(6) P(5) C(67) 100.6(2) yes . .
C(61) P(5) C(67) 102.1(2) yes . .
Pd(1) P(6) C(6) 116.63(15) yes . .
Pd(1) P(6) C(7) 109.44(15) yes . .
Pd(1) P(6) C(73) 120.65(15) yes . .
C(6) P(6) C(7) 98.4(2) yes . .
C(6) P(6) C(73) 103.3(2) yes . .
C(7) P(6) C(73) 105.7(2) yes . .
Pd(2) P(7) C(7) 111.00(15) yes . .
Pd(2) P(7) C(8) 114.12(15) yes . .
Pd(2) P(7) C(79) 114.20(17) yes . .
C(7) P(7) C(8) 106.0(2) yes . .
C(7) P(7) C(79) 105.0(2) yes . .
C(8) P(7) C(79) 105.7(2) yes . .
C(8) P(8) C(85) 101.7(2) yes . .
C(8) P(8) C(91) 100.3(2) yes . .
C(85) P(8) C(91) 100.3(2) yes . .
F(1) P(9) F(2) 90.44(19) yes . .
F(1) P(9) F(3) 90.5(2) yes . .
F(1) P(9) F(4) 89.5(2) yes . .
F(1) P(9) F(5) 178.4(2) yes . .
F(1) P(9) F(6) 88.89(19) yes . .
F(2) P(9) F(3) 90.0(2) yes . .
F(2) P(9) F(4) 178.9(2) yes . .
F(2) P(9) F(5) 90.56(18) yes . .
F(2) P(9) F(6) 91.1(2) yes . .
F(3) P(9) F(4) 88.9(2) yes . .
F(3) P(9) F(5) 90.7(2) yes . .
F(3) P(9) F(6) 178.8(2) yes . .
F(4) P(9) F(5) 89.55(19) yes . .
F(4) P(9) F(6) 90.0(2) yes . .
F(5) P(9) F(6) 89.87(19) yes . .
F(7) P(10) F(8) 90.5(2) yes . .
F(7) P(10) F(9) 90.1(2) yes . .
F(7) P(10) F(10) 178.3(2) yes . .
F(7) P(10) F(11) 90.35(19) yes . .
F(7) P(10) F(12) 88.4(2) yes . .
F(8) P(10) F(9) 92.9(2) yes . .
F(8) P(10) F(10) 90.1(2) yes . .
F(8) P(10) F(11) 178.9(2) yes . .
F(8) P(10) F(12) 90.4(2) yes . .
F(9) P(10) F(10) 91.5(2) yes . .
F(9) P(10) F(11) 87.8(2) yes . .
F(9) P(10) F(12) 176.4(2) yes . .
F(10) P(10) F(11) 89.09(19) yes . .
F(10) P(10) F(12) 90.0(2) yes . .
F(11) P(10) F(12) 88.9(2) yes . .
C(1) N(1) C(9) 174.1(4) yes . .
C(2) N(2) C(17) 172.0(4) yes . .
Pd(1) C(1) N(1) 173.0(4) yes . .
Pd(2) C(2) N(2) 169.9(4) yes . .
P(1) C(3) P(2) 110.4(2) yes . .
P(2) C(4) P(3) 105.3(2) yes . .
P(3) C(5) P(4) 113.2(2) yes . .
P(5) C(6) P(6) 114.7(2) yes . .
P(6) C(7) P(7) 104.1(2) yes . .
P(7) C(8) P(8) 114.2(2) yes . .
N(1) C(9) C(10) 118.0(4) yes . .
N(1) C(9) C(14) 117.3(4) yes . .
C(10) C(9) C(14) 124.7(4) yes . .
C(9) C(10) C(11) 116.4(4) yes . .
C(9) C(10) C(15) 121.7(4) yes . .
C(11) C(10) C(15) 121.9(5) yes . .
C(10) C(11) C(12) 119.9(5) yes . .
C(11) C(12) C(13) 121.4(5) yes . .
C(12) C(13) C(14) 121.3(5) yes . .
C(9) C(14) C(13) 116.3(5) yes . .
C(9) C(14) C(16) 121.0(4) yes . .
C(13) C(14) C(16) 122.7(5) yes . .
N(2) C(17) C(18) 117.9(4) yes . .
N(2) C(17) C(22) 118.6(4) yes . .
C(18) C(17) C(22) 123.5(5) yes . .
C(17) C(18) C(19) 116.4(5) yes . .
C(17) C(18) C(23) 120.7(5) yes . .
C(19) C(18) C(23) 122.9(5) yes . .
C(18) C(19) C(20) 121.5(7) yes . .
C(19) C(20) C(21) 122.0(6) yes . .
C(20) C(21) C(22) 119.7(5) yes . .
C(17) C(22) C(21) 116.7(5) yes . .
C(17) C(22) C(24) 120.7(5) yes . .
C(21) C(22) C(24) 122.5(5) yes . .
P(1) C(25) C(26) 115.5(3) yes . .
P(1) C(25) C(30) 125.5(3) yes . .
C(26) C(25) C(30) 119.0(4) yes . .
C(25) C(26) C(27) 119.3(4) yes . .
F(13) C(27) C(26) 119.1(4) yes . .
F(13) C(27) C(28) 118.5(4) yes . .
C(26) C(27) C(28) 122.4(4) yes . .
C(27) C(28) C(29) 116.6(4) yes . .
F(14) C(29) C(28) 118.3(4) yes . .
F(14) C(29) C(30) 118.3(4) yes . .
C(28) C(29) C(30) 123.4(4) yes . .
C(25) C(30) C(29) 119.4(4) yes . .
P(1) C(31) C(32) 115.7(3) yes . .
P(1) C(31) C(36) 123.0(3) yes . .
C(32) C(31) C(36) 120.7(4) yes . .
C(31) C(32) C(33) 118.6(5) yes . .
F(15) C(33) C(32) 118.0(5) yes . .
F(15) C(33) C(34) 118.2(4) yes . .
C(32) C(33) C(34) 123.8(5) yes . .
C(33) C(34) C(35) 115.1(5) yes . .
F(16) C(35) C(34) 117.2(4) yes . .
F(16) C(35) C(36) 117.1(4) yes . .
C(34) C(35) C(36) 125.6(5) yes . .
C(31) C(36) C(35) 116.3(4) yes . .
P(2) C(37) C(38) 116.2(3) yes . .
P(2) C(37) C(42) 123.8(3) yes . .
C(38) C(37) C(42) 119.4(3) yes . .
C(37) C(38) C(39) 119.3(4) yes . .
C(38) C(39) C(40) 120.7(4) yes . .
C(39) C(40) C(41) 120.2(4) yes . .
C(40) C(41) C(42) 119.6(4) yes . .
C(37) C(42) C(41) 120.7(4) yes . .
P(3) C(43) C(44) 118.2(3) yes . .
P(3) C(43) C(48) 122.5(3) yes . .
C(44) C(43) C(48) 118.7(3) yes . .
C(43) C(44) C(45) 120.5(4) yes . .
C(44) C(45) C(46) 120.1(4) yes . .
C(45) C(46) C(47) 121.1(4) yes . .
C(46) C(47) C(48) 118.8(4) yes . .
C(43) C(48) C(47) 120.7(4) yes . .
P(4) C(49) C(50) 117.4(3) yes . .
P(4) C(49) C(54) 122.7(3) yes . .
C(50) C(49) C(54) 119.9(4) yes . .
C(49) C(50) C(51) 119.1(5) yes . .
F(17) C(51) C(50) 117.9(5) yes . .
F(17) C(51) C(52) 118.4(5) yes . .
C(50) C(51) C(52) 123.7(6) yes . .
C(51) C(52) C(53) 115.9(5) yes . .
F(18) C(53) C(52) 117.8(5) yes . .
F(18) C(53) C(54) 116.7(6) yes . .
C(52) C(53) C(54) 125.5(6) yes . .
C(49) C(54) C(53) 115.9(5) yes . .
P(4) C(55) C(56) 114.3(4) yes . .
P(4) C(55) C(60) 125.2(3) yes . .
C(56) C(55) C(60) 120.5(4) yes . .
C(55) C(56) C(57) 117.0(5) yes . .
F(19) C(57) C(56) 118.1(6) yes . .
F(19) C(57) C(58) 116.8(5) yes . .
C(56) C(57) C(58) 125.0(5) yes . .
C(57) C(58) C(59) 116.1(5) yes . .
F(20) C(59) C(58) 118.5(5) yes . .
F(20) C(59) C(60) 119.7(5) yes . .
C(58) C(59) C(60) 121.8(5) yes . .
C(55) C(60) C(59) 119.6(5) yes . .
P(5) C(61) C(62) 123.7(4) yes . .
P(5) C(61) C(66) 117.4(4) yes . .
C(62) C(61) C(66) 118.9(5) yes . .
C(61) C(62) C(63) 118.6(6) yes . .
F(21) C(63) C(62) 119.2(7) yes . .
F(21) C(63) C(64) 115.9(7) yes . .
C(62) C(63) C(64) 124.7(8) yes . .
C(63) C(64) C(65) 116.1(7) yes . .
F(22) C(65) C(64) 118.7(6) yes . .
F(22) C(65) C(66) 119.2(8) yes . .
C(64) C(65) C(66) 122.1(7) yes . .
C(61) C(66) C(65) 119.7(7) yes . .
P(5) C(67) C(68) 118.2(4) yes . .
P(5) C(67) C(72) 123.2(3) yes . .
C(68) C(67) C(72) 118.5(4) yes . .
C(67) C(68) C(69) 120.0(6) yes . .
F(23) C(69) C(68) 118.7(6) yes . .
F(23) C(69) C(70) 119.4(5) yes . .
C(68) C(69) C(70) 121.9(6) yes . .
C(69) C(70) C(71) 116.1(5) yes . .
F(24) C(71) C(70) 117.7(5) yes . .
F(24) C(71) C(72) 118.4(5) yes . .
C(70) C(71) C(72) 123.9(6) yes . .
C(67) C(72) C(71) 119.5(5) yes . .
P(6) C(73) C(74) 119.7(3) yes . .
P(6) C(73) C(78) 121.1(3) yes . .
C(74) C(73) C(78) 119.2(4) yes . .
C(73) C(74) C(75) 121.8(4) yes . .
C(74) C(75) C(76) 118.2(5) yes . .
C(75) C(76) C(77) 120.3(5) yes . .
C(76) C(77) C(78) 120.9(5) yes . .
C(73) C(78) C(77) 119.6(4) yes . .
P(7) C(79) C(80) 121.5(4) yes . .
P(7) C(79) C(84) 118.3(4) yes . .
C(80) C(79) C(84) 120.2(5) yes . .
C(79) C(80) C(81) 121.3(6) yes . .
C(80) C(81) C(82) 118.9(7) yes . .
C(81) C(82) C(83) 121.1(7) yes . .
C(82) C(83) C(84) 118.8(6) yes . .
C(79) C(84) C(83) 119.7(5) yes . .
P(8) C(85) C(86) 116.2(4) yes . .
P(8) C(85) C(90) 124.0(3) yes . .
C(86) C(85) C(90) 119.8(5) yes . .
C(85) C(86) C(87) 117.1(5) yes . .
F(25) C(87) C(86) 117.8(6) yes . .
F(25) C(87) C(88) 117.5(6) yes . .
C(86) C(87) C(88) 124.6(6) yes . .
C(87) C(88) C(89) 116.9(6) yes . .
F(26) C(89) C(88) 119.2(5) yes . .
F(26) C(89) C(90) 119.1(6) yes . .
C(88) C(89) C(90) 121.7(6) yes . .
C(85) C(90) C(89) 119.8(5) yes . .
P(8) C(91) C(92) 125.0(3) yes . .
P(8) C(91) C(96) 116.4(3) yes . .
C(92) C(91) C(96) 118.6(4) yes . .
C(91) C(92) C(93) 118.5(4) yes . .
F(27) C(93) C(92) 117.0(4) yes . .
F(27) C(93) C(94) 118.2(4) yes . .
C(92) C(93) C(94) 124.8(4) yes . .
C(93) C(94) C(95) 115.3(4) yes . .
F(28) C(95) C(94) 118.0(4) yes . .
F(28) C(95) C(96) 118.5(4) yes . .
C(94) C(95) C(96) 123.5(5) yes . .
C(91) C(96) C(95) 119.1(4) yes . .
Cl(1) C(97) Cl(2) 112.7(3) yes . .
Cl(3) C(98) Cl(4) 124.0(7) yes . .
Cl(5) C(99) Cl(6) 100.6(7) yes . .
Cl(5) C(99) Cl(7) 121.0(8) yes . .
Cl(6) C(99) Cl(7) 81.1(6) yes . .
Cl(8) C(100) Cl(8) 121.9(11) yes . 3_566
Cl(8) C(100) Cl(9) 108.1(12) yes . .
Cl(8) C(100) C(100) 71.0(9) yes . 3_566
Cl(8) C(100) Cl(9) 120.8(10) yes 3_566 .
Cl(8) C(100) C(100) 51.0(9) yes 3_566 3_566
Cl(9) C(100) C(100) 148.7(15) yes . 3_566
P(1) C(3) H(1) 109.6 no . .
P(1) C(3) H(2) 109.6 no . .
P(2) C(3) H(1) 109.6 no . .
P(2) C(3) H(2) 109.6 no . .
H(1) C(3) H(2) 108.1 no . .
P(2) C(4) H(3) 110.7 no . .
P(2) C(4) H(4) 110.7 no . .
P(3) C(4) H(3) 110.7 no . .
P(3) C(4) H(4) 110.7 no . .
H(3) C(4) H(4) 108.8 no . .
P(3) C(5) H(5) 108.9 no . .
P(3) C(5) H(6) 108.9 no . .
P(4) C(5) H(5) 108.9 no . .
P(4) C(5) H(6) 108.9 no . .
H(5) C(5) H(6) 107.8 no . .
P(5) C(6) H(7) 108.6 no . .
P(5) C(6) H(8) 108.6 no . .
P(6) C(6) H(7) 108.6 no . .
P(6) C(6) H(8) 108.6 no . .
H(7) C(6) H(8) 107.6 no . .
P(6) C(7) H(9) 110.9 no . .
P(6) C(7) H(10) 110.9 no . .
P(7) C(7) H(9) 110.9 no . .
P(7) C(7) H(10) 110.9 no . .
H(9) C(7) H(10) 109.0 no . .
P(7) C(8) H(11) 108.7 no . .
P(7) C(8) H(12) 108.7 no . .
P(8) C(8) H(11) 108.7 no . .
P(8) C(8) H(12) 108.7 no . .
H(11) C(8) H(12) 107.6 no . .
C(10) C(11) H(22) 120.1 no . .
C(12) C(11) H(22) 120.1 no . .
C(11) C(12) H(23) 119.3 no . .
C(13) C(12) H(23) 119.3 no . .
C(12) C(13) H(24) 119.4 no . .
C(14) C(13) H(24) 119.4 no . .
C(10) C(15) H(25) 109.5 no . .
C(10) C(15) H(26) 109.5 no . .
C(10) C(15) H(27) 109.5 no . .
H(25) C(15) H(26) 109.5 no . .
H(25) C(15) H(27) 109.5 no . .
H(26) C(15) H(27) 109.5 no . .
C(14) C(16) H(28) 109.5 no . .
C(14) C(16) H(29) 109.5 no . .
C(14) C(16) H(30) 109.5 no . .
H(28) C(16) H(29) 109.5 no . .
H(28) C(16) H(30) 109.5 no . .
H(29) C(16) H(30) 109.5 no . .
C(18) C(19) H(13) 119.2 no . .
C(20) C(19) H(13) 119.3 no . .
C(19) C(20) H(14) 119.0 no . .
C(21) C(20) H(14) 119.0 no . .
C(20) C(21) H(15) 120.1 no . .
C(22) C(21) H(15) 120.1 no . .
C(18) C(23) H(16) 109.5 no . .
C(18) C(23) H(17) 109.5 no . .
C(18) C(23) H(18) 109.5 no . .
H(16) C(23) H(17) 109.5 no . .
H(16) C(23) H(18) 109.5 no . .
H(17) C(23) H(18) 109.5 no . .
C(22) C(24) H(19) 109.5 no . .
C(22) C(24) H(20) 109.5 no . .
C(22) C(24) H(21) 109.5 no . .
H(19) C(24) H(20) 109.5 no . .
H(19) C(24) H(21) 109.5 no . .
H(20) C(24) H(21) 109.5 no . .
C(25) C(26) H(31) 120.4 no . .
C(27) C(26) H(31) 120.4 no . .
C(27) C(28) H(32) 121.7 no . .
C(29) C(28) H(32) 121.7 no . .
C(25) C(30) H(33) 120.3 no . .
C(29) C(30) H(33) 120.3 no . .
C(31) C(32) H(34) 120.7 no . .
C(33) C(32) H(34) 120.7 no . .
C(33) C(34) H(35) 122.5 no . .
C(35) C(34) H(35) 122.5 no . .
C(31) C(36) H(36) 121.9 no . .
C(35) C(36) H(36) 121.9 no . .
C(37) C(38) H(37) 120.3 no . .
C(39) C(38) H(37) 120.3 no . .
C(38) C(39) H(38) 119.7 no . .
C(40) C(39) H(38) 119.7 no . .
C(39) C(40) H(39) 119.9 no . .
C(41) C(40) H(39) 119.9 no . .
C(40) C(41) H(40) 120.2 no . .
C(42) C(41) H(40) 120.2 no . .
C(37) C(42) H(41) 119.7 no . .
C(41) C(42) H(41) 119.6 no . .
C(43) C(44) H(42) 119.7 no . .
C(45) C(44) H(42) 119.7 no . .
C(44) C(45) H(43) 120.0 no . .
C(46) C(45) H(43) 120.0 no . .
C(45) C(46) H(44) 119.4 no . .
C(47) C(46) H(44) 119.4 no . .
C(46) C(47) H(45) 120.6 no . .
C(48) C(47) H(45) 120.6 no . .
C(43) C(48) H(46) 119.6 no . .
C(47) C(48) H(46) 119.6 no . .
C(49) C(50) H(47) 120.5 no . .
C(51) C(50) H(47) 120.4 no . .
C(51) C(52) H(48) 122.1 no . .
C(53) C(52) H(48) 122.1 no . .
C(49) C(54) H(49) 122.0 no . .
C(53) C(54) H(49) 122.0 no . .
C(55) C(56) H(50) 121.5 no . .
C(57) C(56) H(50) 121.5 no . .
C(57) C(58) H(51) 122.0 no . .
C(59) C(58) H(51) 122.0 no . .
C(55) C(60) H(52) 120.2 no . .
C(59) C(60) H(52) 120.2 no . .
C(61) C(62) H(53) 120.7 no . .
C(63) C(62) H(53) 120.7 no . .
C(63) C(64) H(54) 121.9 no . .
C(65) C(64) H(54) 122.0 no . .
C(61) C(66) H(55) 120.2 no . .
C(65) C(66) H(55) 120.2 no . .
C(67) C(68) H(56) 120.0 no . .
C(69) C(68) H(56) 120.0 no . .
C(69) C(70) H(57) 121.9 no . .
C(71) C(70) H(57) 121.9 no . .
C(67) C(72) H(58) 120.3 no . .
C(71) C(72) H(58) 120.2 no . .
C(73) C(74) H(59) 119.1 no . .
C(75) C(74) H(59) 119.1 no . .
C(74) C(75) H(60) 120.9 no . .
C(76) C(75) H(60) 120.9 no . .
C(75) C(76) H(61) 119.8 no . .
C(77) C(76) H(61) 119.9 no . .
C(76) C(77) H(62) 119.6 no . .
C(78) C(77) H(62) 119.6 no . .
C(73) C(78) H(63) 120.2 no . .
C(77) C(78) H(63) 120.2 no . .
C(79) C(80) H(64) 119.4 no . .
C(81) C(80) H(64) 119.4 no . .
C(80) C(81) H(65) 120.5 no . .
C(82) C(81) H(65) 120.6 no . .
C(81) C(82) H(66) 119.4 no . .
C(83) C(82) H(66) 119.5 no . .
C(82) C(83) H(67) 120.6 no . .
C(84) C(83) H(67) 120.6 no . .
C(79) C(84) H(68) 120.2 no . .
C(83) C(84) H(68) 120.1 no . .
C(85) C(86) H(69) 121.4 no . .
C(87) C(86) H(69) 121.4 no . .
C(87) C(88) H(70) 121.5 no . .
C(89) C(88) H(70) 121.6 no . .
C(85) C(90) H(71) 120.1 no . .
C(89) C(90) H(71) 120.1 no . .
C(91) C(92) H(72) 120.8 no . .
C(93) C(92) H(72) 120.7 no . .
C(93) C(94) H(73) 122.3 no . .
C(95) C(94) H(73) 122.3 no . .
C(91) C(96) H(74) 120.5 no . .
C(95) C(96) H(74) 120.5 no . .
Cl(1) C(97) H(75) 109.1 no . .
Cl(1) C(97) H(76) 109.1 no . .
Cl(2) C(97) H(75) 109.1 no . .
Cl(2) C(97) H(76) 109.1 no . .
H(75) C(97) H(76) 107.8 no . .
Cl(3) C(98) H(77) 106.3 no . .
Cl(3) C(98) H(78) 106.3 no . .
Cl(4) C(98) H(77) 106.3 no . .
Cl(4) C(98) H(78) 106.3 no . .
H(77) C(98) H(78) 106.4 no . .

loop_
_geom_bond_atom_site_label_1
_geom_bond_atom_site_label_2
_geom_bond_distance
_geom_bond_publ_flag
_geom_bond_site_symmetry_2
Pd(1) Pd(2) 2.6892(4) yes .
Pd(1) P(1) 2.6008(11) yes .
Pd(1) P(3) 2.3431(10) yes .
Pd(1) P(6) 2.3043(11) yes .
Pd(1) C(1) 2.038(4) yes .
Pd(2) P(2) 2.2899(11) yes .
Pd(2) P(7) 2.3203(11) yes .
Pd(2) C(2) 1.987(4) yes .
Cl(1) C(97) 1.765(7) yes .
Cl(2) C(97) 1.731(7) yes .
Cl(3) C(98) 1.645(12) yes .
Cl(4) C(98) 1.639(12) yes .
Cl(5) C(99) 1.886(14) yes .
Cl(6) Cl(7) 2.273(9) yes .
Cl(6) C(99) 1.845(14) yes .
Cl(7) C(99) 1.645(15) yes .
Cl(8) C(100) 1.630(19) yes .
Cl(8) C(100) 1.98(2) yes 3_566
Cl(9) C(100) 1.86(2) yes .
P(1) C(3) 1.838(4) yes .
P(1) C(25) 1.846(4) yes .
P(1) C(31) 1.841(4) yes .
P(2) C(3) 1.827(4) yes .
P(2) C(4) 1.823(4) yes .
P(2) C(37) 1.813(3) yes .
P(3) C(4) 1.857(4) yes .
P(3) C(5) 1.844(4) yes .
P(3) C(43) 1.819(4) yes .
P(4) C(5) 1.847(4) yes .
P(4) C(49) 1.828(4) yes .
P(4) C(55) 1.865(5) yes .
P(5) C(6) 1.850(4) yes .
P(5) C(61) 1.828(5) yes .
P(5) C(67) 1.849(5) yes .
P(6) C(6) 1.840(4) yes .
P(6) C(7) 1.838(4) yes .
P(6) C(73) 1.815(4) yes .
P(7) C(7) 1.835(4) yes .
P(7) C(8) 1.828(4) yes .
P(7) C(79) 1.809(5) yes .
P(8) C(8) 1.850(4) yes .
P(8) C(85) 1.841(5) yes .
P(8) C(91) 1.833(4) yes .
P(9) F(1) 1.608(3) yes .
P(9) F(2) 1.586(3) yes .
P(9) F(3) 1.602(3) yes .
P(9) F(4) 1.610(4) yes .
P(9) F(5) 1.590(3) yes .
P(9) F(6) 1.603(3) yes .
P(10) F(7) 1.602(3) yes .
P(10) F(8) 1.591(5) yes .
P(10) F(9) 1.593(5) yes .
P(10) F(10) 1.605(3) yes .
P(10) F(11) 1.607(4) yes .
P(10) F(12) 1.596(4) yes .
F(13) C(27) 1.349(5) yes .
F(14) C(29) 1.362(5) yes .
F(15) C(33) 1.377(7) yes .
F(16) C(35) 1.382(6) yes .
F(17) C(51) 1.364(8) yes .
F(18) C(53) 1.370(8) yes .
F(19) C(57) 1.363(7) yes .
F(20) C(59) 1.329(7) yes .
F(21) C(63) 1.364(11) yes .
F(22) C(65) 1.344(9) yes .
F(23) C(69) 1.354(8) yes .
F(24) C(71) 1.361(7) yes .
F(25) C(87) 1.379(8) yes .
F(26) C(89) 1.340(7) yes .
F(27) C(93) 1.363(5) yes .
F(28) C(95) 1.352(6) yes .
N(1) C(1) 1.149(5) yes .
N(1) C(9) 1.416(6) yes .
N(2) C(2) 1.143(6) yes .
N(2) C(17) 1.416(6) yes .
C(9) C(10) 1.385(7) yes .
C(9) C(14) 1.392(7) yes .
C(10) C(11) 1.403(7) yes .
C(10) C(15) 1.497(8) yes .
C(11) C(12) 1.402(8) yes .
C(12) C(13) 1.346(9) yes .
C(13) C(14) 1.401(7) yes .
C(14) C(16) 1.503(9) yes .
C(17) C(18) 1.397(8) yes .
C(17) C(22) 1.385(7) yes .
C(18) C(19) 1.374(9) yes .
C(18) C(23) 1.529(8) yes .
C(19) C(20) 1.338(9) yes .
C(20) C(21) 1.371(10) yes .
C(21) C(22) 1.395(8) yes .
C(22) C(24) 1.535(9) yes .
C(25) C(26) 1.389(6) yes .
C(25) C(30) 1.386(6) yes .
C(26) C(27) 1.385(7) yes .
C(27) C(28) 1.377(7) yes .
C(28) C(29) 1.367(7) yes .
C(29) C(30) 1.368(6) yes .
C(31) C(32) 1.389(7) yes .
C(31) C(36) 1.409(6) yes .
C(32) C(33) 1.372(7) yes .
C(33) C(34) 1.379(8) yes .
C(34) C(35) 1.376(8) yes .
C(35) C(36) 1.377(7) yes .
C(37) C(38) 1.402(6) yes .
C(37) C(42) 1.389(6) yes .
C(38) C(39) 1.399(6) yes .
C(39) C(40) 1.370(7) yes .
C(40) C(41) 1.393(7) yes .
C(41) C(42) 1.389(6) yes .
C(43) C(44) 1.405(6) yes .
C(43) C(48) 1.400(5) yes .
C(44) C(45) 1.385(6) yes .
C(45) C(46) 1.379(7) yes .
C(46) C(47) 1.391(8) yes .
C(47) C(48) 1.404(6) yes .
C(49) C(50) 1.389(7) yes .
C(49) C(54) 1.409(7) yes .
C(50) C(51) 1.372(7) yes .
C(51) C(52) 1.361(10) yes .
C(52) C(53) 1.353(11) yes .
C(53) C(54) 1.397(7) yes .
C(55) C(56) 1.404(7) yes .
C(55) C(60) 1.377(7) yes .
C(56) C(57) 1.393(8) yes .
C(57) C(58) 1.346(10) yes .
C(58) C(59) 1.418(8) yes .
C(59) C(60) 1.379(8) yes .
C(61) C(62) 1.376(9) yes .
C(61) C(66) 1.393(8) yes .
C(62) C(63) 1.373(10) yes .
C(63) C(64) 1.341(12) yes .
C(64) C(65) 1.388(14) yes .
C(65) C(66) 1.370(9) yes .
C(67) C(68) 1.377(8) yes .
C(67) C(72) 1.374(7) yes .
C(68) C(69) 1.385(8) yes .
C(69) C(70) 1.399(10) yes .
C(70) C(71) 1.330(9) yes .
C(71) C(72) 1.393(8) yes .
C(73) C(74) 1.373(6) yes .
C(73) C(78) 1.415(6) yes .
C(74) C(75) 1.382(7) yes .
C(75) C(76) 1.410(9) yes .
C(76) C(77) 1.378(9) yes .
C(77) C(78) 1.366(7) yes .
C(79) C(80) 1.388(8) yes .
C(79) C(84) 1.402(7) yes .
C(80) C(81) 1.386(10) yes .
C(81) C(82) 1.398(11) yes .
C(82) C(83) 1.411(11) yes .
C(83) C(84) 1.407(9) yes .
C(85) C(86) 1.406(7) yes .
C(85) C(90) 1.409(7) yes .
C(86) C(87) 1.379(10) yes .
C(87) C(88) 1.354(10) yes .
C(88) C(89) 1.411(11) yes .
C(89) C(90) 1.351(8) yes .
C(91) C(92) 1.400(6) yes .
C(91) C(96) 1.402(6) yes .
C(92) C(93) 1.382(6) yes .
C(93) C(94) 1.359(7) yes .
C(94) C(95) 1.385(7) yes .
C(95) C(96) 1.381(7) yes .
C(100) C(100) 1.78(2) yes 3_566
C(3) H(1) 0.990 no .
C(3) H(2) 0.990 no .
C(4) H(3) 0.990 no .
C(4) H(4) 0.990 no .
C(5) H(5) 0.990 no .
C(5) H(6) 0.990 no .
C(6) H(7) 0.990 no .
C(6) H(8) 0.990 no .
C(7) H(9) 0.990 no .
C(7) H(10) 0.990 no .
C(8) H(11) 0.990 no .
C(8) H(12) 0.990 no .
C(11) H(22) 0.950 no .
C(12) H(23) 0.950 no .
C(13) H(24) 0.950 no .
C(15) H(25) 0.980 no .
C(15) H(26) 0.980 no .
C(15) H(27) 0.980 no .
C(16) H(28) 0.980 no .
C(16) H(29) 0.980 no .
C(16) H(30) 0.980 no .
C(19) H(13) 0.950 no .
C(20) H(14) 0.950 no .
C(21) H(15) 0.950 no .
C(23) H(16) 0.980 no .
C(23) H(17) 0.980 no .
C(23) H(18) 0.980 no .
C(24) H(19) 0.980 no .
C(24) H(20) 0.980 no .
C(24) H(21) 0.980 no .
C(26) H(31) 0.950 no .
C(28) H(32) 0.950 no .
C(30) H(33) 0.950 no .
C(32) H(34) 0.950 no .
C(34) H(35) 0.950 no .
C(36) H(36) 0.950 no .
C(38) H(37) 0.950 no .
C(39) H(38) 0.950 no .
C(40) H(39) 0.950 no .
C(41) H(40) 0.950 no .
C(42) H(41) 0.950 no .
C(44) H(42) 0.950 no .
C(45) H(43) 0.950 no .
C(46) H(44) 0.950 no .
C(47) H(45) 0.950 no .
C(48) H(46) 0.950 no .
C(50) H(47) 0.950 no .
C(52) H(48) 0.950 no .
C(54) H(49) 0.950 no .
C(56) H(50) 0.950 no .
C(58) H(51) 0.950 no .
C(60) H(52) 0.950 no .
C(62) H(53) 0.950 no .
C(64) H(54) 0.950 no .
C(66) H(55) 0.950 no .
C(68) H(56) 0.950 no .
C(70) H(57) 0.950 no .
C(72) H(58) 0.950 no .
C(74) H(59) 0.950 no .
C(75) H(60) 0.950 no .
C(76) H(61) 0.950 no .
C(77) H(62) 0.950 no .
C(78) H(63) 0.950 no .
C(80) H(64) 0.950 no .
C(81) H(65) 0.950 no .
C(82) H(66) 0.950 no .
C(83) H(67) 0.950 no .
C(84) H(68) 0.950 no .
C(86) H(69) 0.950 no .
C(88) H(70) 0.950 no .
C(90) H(71) 0.950 no .
C(92) H(72) 0.950 no .
C(94) H(73) 0.950 no .
C(96) H(74) 0.950 no .
C(97) H(75) 0.990 no .
C(97) H(76) 0.990 no .
C(98) H(77) 0.990 no .
C(98) H(78) 0.990 no .
